data_4514441
loop_
_publ_author_name
'Li, Chunyang'
'Bai, Xianwei'
'Guo, Yongchang'
'Zou, Bingsuo'

_publ_section_title
;
 Tunable Emission Properties of Manganese Chloride Small Single Crystals
 by Pyridine Incorporation.
;
_journal_issue 5
_journal_name_full 'ACS omega'
_journal_page_first 8039
_journal_page_last 8045
_journal_paper_doi 10.1021/acsomega.8b03661
_journal_volume 4
_journal_year 2019
_chemical_formula_moiety 'Cl3 H2 Mn O, C5 H6 N'
_chemical_formula_sum 'C5 H8 Cl3 Mn N O'
_chemical_formula_weight 259.41
_space_group_crystal_system monoclinic
_space_group_IT_number 14
_space_group_name_Hall '-P 2yn'
_space_group_name_H-M_alt 'P 1 21/n 1'
_symmetry_space_group_name_Hall '-P 2yn'
_symmetry_space_group_name_H-M 'P 1 21/n 1'
_atom_sites_solution_hydrogens mixed
_atom_sites_solution_primary dual
_audit_creation_date 2018-06-21
_audit_creation_method
;
Olex2 1.2
(compiled 2018.05.29 svn.r3508 for OlexSys, GUI svn.r5506)
;
_audit_update_record
;
????
;
_cell_angle_alpha 90
_cell_angle_beta 102.83(3)
_cell_angle_gamma 90
_cell_formula_units_Z 4
_cell_length_a 11.417(2)
_cell_length_b 7.2779(15)
_cell_length_c 11.817(2)
_cell_measurement_reflns_used 3079
_cell_measurement_temperature 153(2)
_cell_measurement_theta_max 27.4816
_cell_measurement_theta_min 1.7675
_cell_volume 957.4(3)
_computing_molecular_graphics 'Olex2 (Dolomanov et al., 2009)'
_computing_publication_material 'Olex2 (Dolomanov et al., 2009)'
_computing_structure_refinement 'ShelXL (Sheldrick, 2015)'
_computing_structure_solution 'ShelXT (Sheldrick, 2015)'
_diffrn_ambient_temperature 153.15
_diffrn_measured_fraction_theta_full 0.990
_diffrn_measured_fraction_theta_max 0.984
_diffrn_measurement_device_type 'multiwire proportional'
_diffrn_measurement_method 'phi and omega scans'
_diffrn_radiation_monochromator graphite
_diffrn_radiation_type MoK\a
_diffrn_radiation_wavelength 0.71073
_diffrn_reflns_av_R_equivalents 0.0406
_diffrn_reflns_av_unetI/netI 0.0338
_diffrn_reflns_Laue_measured_fraction_full 0.990
_diffrn_reflns_Laue_measured_fraction_max 0.984
_diffrn_reflns_limit_h_max 14
_diffrn_reflns_limit_h_min -12
_diffrn_reflns_limit_k_max 8
_diffrn_reflns_limit_k_min -9
_diffrn_reflns_limit_l_max 14
_diffrn_reflns_limit_l_min -15
_diffrn_reflns_number 6353
_diffrn_reflns_point_group_measured_fraction_full 0.990
_diffrn_reflns_point_group_measured_fraction_max 0.984
_diffrn_reflns_theta_full 25.242
_diffrn_reflns_theta_max 27.488
_diffrn_reflns_theta_min 2.813
_exptl_absorpt_coefficient_mu 2.160
_exptl_absorpt_correction_T_max 1.0000
_exptl_absorpt_correction_T_min 0.7822
_exptl_absorpt_correction_type multi-scan
_exptl_absorpt_process_details 'CrystalClear (Rigaku Inc., 2008)'
_exptl_crystal_colour colorless
_exptl_crystal_density_diffrn 1.800
_exptl_crystal_description block
_exptl_crystal_F_000 516
_exptl_crystal_size_max 0.13
_exptl_crystal_size_mid 0.122
_exptl_crystal_size_min 0.1
_refine_diff_density_max 0.438
_refine_diff_density_min -0.478
_refine_diff_density_rms 0.089
_refine_ls_extinction_method none
_refine_ls_goodness_of_fit_ref 1.157
_refine_ls_hydrogen_treatment constr
_refine_ls_matrix_type full
_refine_ls_number_parameters 100
_refine_ls_number_reflns 2160
_refine_ls_number_restraints 0
_refine_ls_restrained_S_all 1.157
_refine_ls_R_factor_all 0.0333
_refine_ls_R_factor_gt 0.0320
_refine_ls_shift/su_max 0.001
_refine_ls_shift/su_mean 0.000
_refine_ls_structure_factor_coef Fsqd
_refine_ls_weighting_details 'w=1/[\s^2^(Fo^2^)+(0.0385P)^2^+0.4571P] where P=(Fo^2^+2Fc^2^)/3'
_refine_ls_weighting_scheme calc
_refine_ls_wR_factor_gt 0.0827
_refine_ls_wR_factor_ref 0.0836
_reflns_Friedel_coverage 0.000
_reflns_number_gt 2100
_reflns_number_total 2160
_reflns_threshold_expression 'I > 2\s(I)'
_cod_data_source_file ao8b03661_si_001.cif
_cod_data_source_block bwn18140
_cod_original_cell_volume 957.3(4)
_cod_database_code 4514441
_shelx_shelxl_version_number 2018/3
_shelx_space_group_comment
;
The symmetry employed for this shelxl refinement is uniquely defined
by the following loop, which should always be used as a source of
symmetry information in preference to the above space-group names.
They are only intended as comments.
;
_shelx_estimated_absorpt_t_max 0.813
_shelx_estimated_absorpt_t_min 0.767
_olex2_refinement_description
;
1. Fixed Uiso
 At 1.2 times of:
  All C(H) groups, All N(H) groups, All O(H,H) groups
2.a Riding coordinates:
 O1(H1B,H1C), N1(H1)
2.b Aromatic/amide H refined with riding coordinates:
 C1(H1A), C2(H2), C3(H3), C4(H4), C5(H5)
;
_olex2_submission_special_instructions 'No special instructions were received'

loop_
_space_group_symop_operation_xyz
'x, y, z'
'-x+1/2, y+1/2, -z+1/2'
'-x, -y, -z'
'x-1/2, -y-1/2, z-1/2'

loop_
_atom_site_label
_atom_site_type_symbol
_atom_site_fract_x
_atom_site_fract_y
_atom_site_fract_z
_atom_site_U_iso_or_equiv
_atom_site_adp_type
_atom_site_occupancy
_atom_site_site_symmetry_order
_atom_site_calc_flag
_atom_site_refinement_flags_posn
Mn1 Mn 0.23986(3) 0.33359(4) 0.74003(2) 0.01375(11) Uani 1 1 d .
Cl1 Cl 0.33182(4) 0.08231(6) 0.63414(4) 0.01597(13) Uani 1 1 d .
Cl2 Cl 0.30722(4) 0.58997(6) 0.62570(4) 0.01674(13) Uani 1 1 d .
Cl3 Cl 0.03907(4) 0.29846(6) 0.60470(4) 0.01758(13) Uani 1 1 d .
O1 O 0.42206(13) 0.3630(2) 0.85556(12) 0.0191(3) Uani 1 1 d .
H1B H 0.438088 0.472782 0.875002 0.023 Uiso 1 1 d R
H1C H 0.443628 0.310952 0.920282 0.023 Uiso 1 1 d R
N1 N 0.89301(17) 0.6250(3) 0.74440(17) 0.0267(4) Uani 1 1 d .
H1 H 0.964474 0.612372 0.735583 0.032 Uiso 1 1 d R
C1 C 0.8547(2) 0.6300(3) 0.8430(2) 0.0280(5) Uani 1 1 d .
H1A H 0.910725 0.628724 0.915665 0.034 Uiso 1 1 calc R
C2 C 0.7335(2) 0.6369(4) 0.8388(2) 0.0315(5) Uani 1 1 d .
H2 H 0.705036 0.641196 0.908480 0.038 Uiso 1 1 calc R
C3 C 0.6534(2) 0.6374(3) 0.7322(2) 0.0265(5) Uani 1 1 d .
H3 H 0.569366 0.641467 0.728043 0.032 Uiso 1 1 calc R
C4 C 0.6965(2) 0.6320(3) 0.63135(19) 0.0257(5) Uani 1 1 d .
H4 H 0.642304 0.633292 0.557653 0.031 Uiso 1 1 calc R
C5 C 0.8177(2) 0.6249(3) 0.63879(19) 0.0269(5) Uani 1 1 d .
H5 H 0.848454 0.620004 0.570457 0.032 Uiso 1 1 calc R

loop_
_atom_site_aniso_label
_atom_site_aniso_U_11
_atom_site_aniso_U_22
_atom_site_aniso_U_33
_atom_site_aniso_U_23
_atom_site_aniso_U_13
_atom_site_aniso_U_12
Mn1 0.01489(18) 0.01241(19) 0.01330(18) 0.00047(10) 0.00173(12) 0.00013(10)
Cl1 0.0187(2) 0.0146(2) 0.0150(2) -0.00015(16) 0.00447(18) 0.00019(16)
Cl2 0.0229(3) 0.0143(2) 0.0136(2) -0.00076(16) 0.00529(18) -0.00144(17)
Cl3 0.0153(2) 0.0208(2) 0.0150(2) 0.00055(17) -0.00017(17) 0.00043(17)
O1 0.0200(7) 0.0193(7) 0.0156(7) 0.0005(6) -0.0012(6) -0.0001(6)
N1 0.0165(9) 0.0317(10) 0.0336(10) -0.0021(9) 0.0091(8) 0.0006(8)
C1 0.0244(12) 0.0361(12) 0.0216(11) -0.0002(10) 0.0015(9) 0.0032(10)
C2 0.0273(12) 0.0458(14) 0.0235(12) -0.0003(10) 0.0098(10) 0.0045(11)
C3 0.0191(11) 0.0339(12) 0.0281(12) -0.0024(10) 0.0084(9) 0.0026(9)
C4 0.0234(11) 0.0326(11) 0.0204(10) -0.0035(9) 0.0034(8) 0.0008(9)
C5 0.0277(12) 0.0334(11) 0.0224(11) -0.0012(9) 0.0117(9) 0.0003(10)

loop_
_atom_type_symbol
_atom_type_description
_atom_type_scat_dispersion_real
_atom_type_scat_dispersion_imag
_atom_type_scat_source
C C 0.0033 0.0016 'International Tables Vol C Tables 4.2.6.8 and 6.1.1.4'
H H 0.0000 0.0000 'International Tables Vol C Tables 4.2.6.8 and 6.1.1.4'
Cl Cl 0.1484 0.1585 'International Tables Vol C Tables 4.2.6.8 and 6.1.1.4'
Mn Mn 0.3368 0.7283 'International Tables Vol C Tables 4.2.6.8 and 6.1.1.4'
N N 0.0061 0.0033 'International Tables Vol C Tables 4.2.6.8 and 6.1.1.4'
O O 0.0106 0.0060 'International Tables Vol C Tables 4.2.6.8 and 6.1.1.4'

loop_
_geom_angle_atom_site_label_1
_geom_angle_atom_site_label_2
_geom_angle_atom_site_label_3
_geom_angle
_geom_angle_site_symmetry_1
_geom_angle_site_symmetry_3
Cl1 Mn1 Cl1 173.523(14) . 2_556
Cl2 Mn1 Cl1 93.41(2) . .
Cl2 Mn1 Cl1 89.51(2) 2_546 2_556
Cl2 Mn1 Cl1 87.89(2) . 2_556
Cl2 Mn1 Cl1 88.46(2) 2_546 .
Cl2 Mn1 Cl2 173.042(15) 2_546 .
Cl3 Mn1 Cl1 94.42(2) . 2_556
Cl3 Mn1 Cl1 91.81(2) . .
Cl3 Mn1 Cl2 94.50(2) . .
Cl3 Mn1 Cl2 92.14(2) . 2_546
O1 Mn1 Cl1 87.25(4) . 2_556
O1 Mn1 Cl1 86.56(4) . .
O1 Mn1 Cl2 84.43(4) . .
O1 Mn1 Cl2 89.00(4) . 2_546
O1 Mn1 Cl3 177.99(4) . .
Mn1 Cl1 Mn1 90.14(2) . 2_546
Mn1 Cl2 Mn1 92.88(2) 2_556 .
Mn1 O1 H1B 112.1 . .
Mn1 O1 H1C 124.0 . .
H1B O1 H1C 100.3 . .
C1 N1 H1 128.3 . .
C1 N1 C5 122.9(2) . .
C5 N1 H1 108.6 . .
N1 C1 H1A 120.2 . .
N1 C1 C2 119.5(2) . .
C2 C1 H1A 120.2 . .
C1 C2 H2 120.3 . .
C1 C2 C3 119.3(2) . .
C3 C2 H2 120.3 . .
C2 C3 H3 120.2 . .
C2 C3 C4 119.6(2) . .
C4 C3 H3 120.2 . .
C3 C4 H4 120.2 . .
C5 C4 C3 119.5(2) . .
C5 C4 H4 120.2 . .
N1 C5 C4 119.2(2) . .
N1 C5 H5 120.4 . .
C4 C5 H5 120.4 . .

loop_
_geom_bond_atom_site_label_1
_geom_bond_atom_site_label_2
_geom_bond_distance
_geom_bond_site_symmetry_2
Mn1 Cl1 2.5879(7) 2_556
Mn1 Cl1 2.5683(7) .
Mn1 Cl2 2.5157(6) 2_546
Mn1 Cl2 2.5219(6) .
Mn1 Cl3 2.5000(10) .
Mn1 O1 2.2306(16) .
O1 H1B 0.8400 .
O1 H1C 0.8400 .
N1 H1 0.8501 .
N1 C1 1.333(3) .
N1 C5 1.349(3) .
C1 H1A 0.9500 .
C1 C2 1.374(3) .
C2 H2 0.9500 .
C2 C3 1.383(3) .
C3 H3 0.9500 .
C3 C4 1.388(3) .
C4 H4 0.9500 .
C4 C5 1.367(3) .
C5 H5 0.9500 .

loop_
_geom_torsion_atom_site_label_1
_geom_torsion_atom_site_label_2
_geom_torsion_atom_site_label_3
_geom_torsion_atom_site_label_4
_geom_torsion
N1 C1 C2 C3 0.4(4)
C1 N1 C5 C4 0.7(4)
C1 C2 C3 C4 -0.4(4)
C2 C3 C4 C5 0.5(4)
C3 C4 C5 N1 -0.6(4)
C5 N1 C1 C2 -0.6(4)
